data_4302289
loop_
_publ_author_name
'Chiang, Karen P.'
'Barrett, Pamela M.'
'Ding, Feizhi'
'Smith, Jeremy M.'
'Kingsley, Savariraj'
'Brennessel, William W.'
'Clark, Meghan M.'
'Lachicotte, Rene J.'
'Holland, Patrick L.'

_publ_section_title
;
 Ligand Dependence of Binding to Three-Coordinate Fe(II) Complexes
;
_journal_coden_ASTM INOCAJ
_journal_issue 12
_journal_name_full 'Inorganic Chemistry'
_journal_page_first 5106
_journal_page_last 5116
_journal_paper_doi 10.1021/ic802440h
_journal_volume 48
_journal_year 2009
_chemical_formula_moiety 'C44 H65 Fe N3 O S'
_chemical_formula_sum 'C44 H65 Fe N3 O S'
_chemical_formula_weight 739.90
_chemical_name_common holkc01
_space_group_IT_number 2
_symmetry_cell_setting triclinic
_symmetry_space_group_name_Hall '-P 1'
_symmetry_space_group_name_H-M 'P -1'
_atom_sites_solution_hydrogens geom
_atom_sites_solution_primary direct
_atom_sites_solution_secondary difmap
_audit_creation_method SHELXL-97
_cell_angle_alpha 102.907(2)
_cell_angle_beta 99.220(2)
_cell_angle_gamma 94.130(2)
_cell_formula_units_Z 2
_cell_length_a 10.3921(12)
_cell_length_b 12.4143(14)
_cell_length_c 17.392(2)
_cell_measurement_reflns_used 4032
_cell_measurement_temperature 100.0(1)
_cell_measurement_theta_max 33.20
_cell_measurement_theta_min 2.44
_cell_volume 2145.2(4)
_computing_cell_refinement 'SAINT (Bruker, 2006)'
_computing_data_collection 'APEX2 (Bruker, 2006)'
_computing_data_reduction 'SAINT (Bruker, 2006)'
_computing_molecular_graphics 'SHELXTL (Bruker, 2000)'
_computing_publication_material 'SHELXTL (Bruker, 2000)'
_computing_structure_refinement 'SHELXL-97 (Sheldrick, 1997)'
_computing_structure_solution 'SHELXS-97 (Sheldrick, 1997)'
_diffrn_ambient_temperature 100.0(1)
_diffrn_measured_fraction_theta_full 0.990
_diffrn_measured_fraction_theta_max 0.990
_diffrn_measurement_device_type 'Bruker SMART APEX II CCD Platform'
_diffrn_measurement_method 'area detector, \w scans per \f'
_diffrn_radiation_monochromator graphite
_diffrn_radiation_source 'fine-focus sealed tube'
_diffrn_radiation_type MoK\a
_diffrn_radiation_wavelength 0.71073
_diffrn_reflns_av_R_equivalents 0.0416
_diffrn_reflns_av_sigmaI/netI 0.0569
_diffrn_reflns_limit_h_max 15
_diffrn_reflns_limit_h_min -15
_diffrn_reflns_limit_k_max 18
_diffrn_reflns_limit_k_min -18
_diffrn_reflns_limit_l_max 25
_diffrn_reflns_limit_l_min -25
_diffrn_reflns_number 38477
_diffrn_reflns_theta_full 32.03
_diffrn_reflns_theta_max 32.03
_diffrn_reflns_theta_min 1.69
_exptl_absorpt_coefficient_mu 0.434
_exptl_absorpt_correction_T_max 0.9661
_exptl_absorpt_correction_T_min 0.9029
_exptl_absorpt_correction_type multi-scan
_exptl_absorpt_process_details 'SADABS (Sheldrick, 2007)'
_exptl_crystal_colour orange-red
_exptl_crystal_density_diffrn 1.145
_exptl_crystal_density_method 'not measured'
_exptl_crystal_description block
_exptl_crystal_F_000 800
_exptl_crystal_size_max 0.24
_exptl_crystal_size_mid 0.10
_exptl_crystal_size_min 0.08
_refine_diff_density_max 0.391
_refine_diff_density_min -0.401
_refine_diff_density_rms 0.062
_refine_ls_extinction_method none
_refine_ls_goodness_of_fit_ref 1.010
_refine_ls_hydrogen_treatment constr
_refine_ls_matrix_type full
_refine_ls_number_parameters 467
_refine_ls_number_reflns 14800
_refine_ls_number_restraints 0
_refine_ls_restrained_S_all 1.010
_refine_ls_R_factor_all 0.0684
_refine_ls_R_factor_gt 0.0431
_refine_ls_shift/su_max 0.001
_refine_ls_shift/su_mean 0.000
_refine_ls_structure_factor_coef Fsqd
_refine_ls_weighting_details 'calc w=1/[\s^2^(Fo^2^)+(0.0468P)^2^+0.2516P] where P=(Fo^2^+2Fc^2^)/3'
_refine_ls_weighting_scheme calc
_refine_ls_wR_factor_gt 0.0949
_refine_ls_wR_factor_ref 0.1057
_reflns_number_gt 10709
_reflns_number_total 14800
_reflns_threshold_expression >2sigma(I)
_cod_data_source_file ic802440h_si_001_6.cif
_cod_data_source_block holkc01
_cod_database_code 4302289

loop_
_symmetry_equiv_pos_as_xyz
'x, y, z'
'-x, -y, -z'

loop_
_atom_site_label
_atom_site_type_symbol
_atom_site_fract_x
_atom_site_fract_y
_atom_site_fract_z
_atom_site_U_iso_or_equiv
_atom_site_adp_type
_atom_site_occupancy
_atom_site_symmetry_multiplicity
_atom_site_calc_flag
_atom_site_refinement_flags
_atom_site_disorder_assembly
_atom_site_disorder_group
Fe1 Fe 0.763566(19) 0.699924(15) 0.709171(11) 0.01465(5) Uani 1 1 d . . .
S1 S 0.92761(4) 0.64889(3) 0.63986(2) 0.02300(8) Uani 1 1 d . . .
O15 O 0.58276(9) 0.62670(8) 0.64197(6) 0.0200(2) Uani 1 1 d . . .
N11 N 0.76218(11) 0.64013(9) 0.80786(7) 0.0159(2) Uani 1 1 d . . .
N21 N 0.71988(10) 0.85293(9) 0.75928(6) 0.0144(2) Uani 1 1 d . . .
N15 N 0.36961(12) 0.57373(11) 0.64368(8) 0.0268(3) Uani 1 1 d . . .
C11 C 0.66206(15) 0.63246(13) 0.93352(9) 0.0239(3) Uani 1 1 d . . .
C12 C 0.84229(14) 0.55080(11) 0.81104(8) 0.0177(3) Uani 1 1 d . . .
C13 C 0.74516(13) 0.92988(10) 0.71136(8) 0.0162(2) Uani 1 1 d . . .
C14 C 0.91390(14) 0.69209(12) 0.54885(9) 0.0212(3) Uani 1 1 d . . .
C15 C 0.48697(14) 0.62628(12) 0.67671(9) 0.0218(3) Uani 1 1 d . . .
H15A H 0.4994 0.6668 0.7311 0.026 Uiso 1 1 calc R . .
C21 C 0.69867(13) 0.68661(11) 0.86563(8) 0.0172(3) Uani 1 1 d . . .
C22 C 0.79569(15) 0.44121(11) 0.76661(8) 0.0209(3) Uani 1 1 d . . .
C23 C 0.87572(14) 0.97558(11) 0.71711(8) 0.0199(3) Uani 1 1 d . . .
C24 C 0.83094(17) 0.76806(13) 0.52900(9) 0.0299(3) Uani 1 1 d . . .
H24A H 0.7818 0.8036 0.5670 0.036 Uiso 1 1 calc R . .
C25 C 0.34024(16) 0.51019(15) 0.56082(10) 0.0345(4) Uani 1 1 d . . .
H25A H 0.4184 0.5153 0.5364 0.052 Uiso 1 1 calc R . .
H25B H 0.2687 0.5402 0.5312 0.052 Uiso 1 1 calc R . .
H25C H 0.3138 0.4321 0.5590 0.052 Uiso 1 1 calc R . .
C31 C 0.65070(13) 0.79020(11) 0.86807(8) 0.0175(3) Uani 1 1 d . . .
H31A H 0.5939 0.8076 0.9057 0.021 Uiso 1 1 calc R . .
C32 C 0.87968(16) 0.35832(12) 0.76834(9) 0.0267(3) Uani 1 1 d . . .
H32A H 0.8489 0.2842 0.7394 0.032 Uiso 1 1 calc R . .
C33 C 0.90119(16) 1.04484(12) 0.66726(10) 0.0267(3) Uani 1 1 d . . .
H33A H 0.9884 1.0775 0.6717 0.032 Uiso 1 1 calc R . .
C34 C 0.8185(2) 0.79319(15) 0.45431(11) 0.0398(4) Uani 1 1 d . . .
H34A H 0.7609 0.8454 0.4418 0.048 Uiso 1 1 calc R . .
C35 C 0.26427(18) 0.5752(2) 0.68997(12) 0.0555(6) Uani 1 1 d . . .
H35A H 0.2964 0.6194 0.7448 0.083 Uiso 1 1 calc R . .
H35B H 0.2349 0.4989 0.6914 0.083 Uiso 1 1 calc R . .
H35C H 0.1907 0.6081 0.6649 0.083 Uiso 1 1 calc R . .
C41 C 0.66937(12) 0.87407(11) 0.82606(8) 0.0153(2) Uani 1 1 d . . .
C42 C 1.00574(17) 0.38182(13) 0.81102(9) 0.0295(3) Uani 1 1 d . . .
H42A H 1.0611 0.3243 0.8117 0.035 Uiso 1 1 calc R . .
C43 C 0.80267(17) 1.06737(12) 0.61125(10) 0.0284(3) Uani 1 1 d . . .
H43A H 0.8218 1.1160 0.5784 0.034 Uiso 1 1 calc R . .
C44 C 0.8894(2) 0.74283(14) 0.39808(10) 0.0375(4) Uani 1 1 d . . .
H44A H 0.8791 0.7588 0.3466 0.045 Uiso 1 1 calc R . .
C51 C 0.62178(14) 0.98630(11) 0.86569(8) 0.0192(3) Uani 1 1 d . . .
C52 C 1.05150(16) 0.48944(13) 0.85292(9) 0.0257(3) Uani 1 1 d . . .
H52A H 1.1392 0.5054 0.8816 0.031 Uiso 1 1 calc R . .
C53 C 0.67635(16) 1.01840(12) 0.60366(9) 0.0240(3) Uani 1 1 d . . .
H53A H 0.6093 1.0326 0.5643 0.029 Uiso 1 1 calc R . .
C54 C 0.97504(17) 0.66918(15) 0.41762(10) 0.0345(4) Uani 1 1 d . . .
H54A H 1.0254 0.6353 0.3798 0.041 Uiso 1 1 calc R . .
C61 C 0.51279(17) 0.60220(18) 0.91439(14) 0.0478(5) Uani 1 1 d . . .
H61A H 0.4884 0.5480 0.8626 0.072 Uiso 1 1 calc R . .
H61B H 0.4697 0.6693 0.9120 0.072 Uiso 1 1 calc R . .
H61C H 0.4850 0.5699 0.9564 0.072 Uiso 1 1 calc R . .
C62 C 0.97164(14) 0.57555(12) 0.85411(8) 0.0194(3) Uani 1 1 d . . .
C63 C 0.64439(14) 0.94863(11) 0.65220(8) 0.0182(3) Uani 1 1 d . . .
C64 C 0.98792(15) 0.64442(14) 0.49206(10) 0.0292(3) Uani 1 1 d . . .
H64A H 1.0480 0.5942 0.5049 0.035 Uiso 1 1 calc R . .
C71 C 0.72245(16) 0.52569(13) 0.94288(9) 0.0260(3) Uani 1 1 d . . .
H71A H 0.6981 0.4688 0.8924 0.039 Uiso 1 1 calc R . .
H71B H 0.6896 0.4986 0.9857 0.039 Uiso 1 1 calc R . .
H71C H 0.8182 0.5415 0.9566 0.039 Uiso 1 1 calc R . .
C72 C 0.65809(15) 0.41106(12) 0.71764(9) 0.0249(3) Uani 1 1 d . . .
H72A H 0.6089 0.4774 0.7295 0.030 Uiso 1 1 calc R . .
C73 C 0.98838(14) 0.95050(12) 0.77560(9) 0.0234(3) Uani 1 1 d . . .
H73A H 0.9616 0.8772 0.7866 0.028 Uiso 1 1 calc R . .
C81 C 0.7023(2) 0.71550(16) 1.01625(10) 0.0437(5) Uani 1 1 d . . .
H81A H 0.6866 0.6782 1.0585 0.066 Uiso 1 1 calc R . .
H81B H 0.6503 0.7785 1.0180 0.066 Uiso 1 1 calc R . .
H81C H 0.7957 0.7425 1.0247 0.066 Uiso 1 1 calc R . .
C82 C 0.66357(17) 0.38350(13) 0.62781(9) 0.0310(4) Uani 1 1 d . . .
H82A H 0.7121 0.4459 0.6151 0.046 Uiso 1 1 calc R . .
H82B H 0.5742 0.3704 0.5967 0.046 Uiso 1 1 calc R . .
H82C H 0.7080 0.3166 0.6143 0.046 Uiso 1 1 calc R . .
C83 C 1.0149(2) 1.03665(17) 0.85553(11) 0.0446(5) Uani 1 1 d . . .
H83A H 0.9378 1.0346 0.8813 0.067 Uiso 1 1 calc R . .
H83B H 1.0330 1.1108 0.8463 0.067 Uiso 1 1 calc R . .
H83C H 1.0908 1.0199 0.8904 0.067 Uiso 1 1 calc R . .
C91 C 0.47136(15) 0.96816(13) 0.85647(10) 0.0268(3) Uani 1 1 d . . .
H91A H 0.4322 0.9442 0.7994 0.040 Uiso 1 1 calc R . .
H91B H 0.4390 1.0379 0.8803 0.040 Uiso 1 1 calc R . .
H91C H 0.4472 0.9108 0.8839 0.040 Uiso 1 1 calc R . .
C92 C 0.58131(19) 0.31291(14) 0.73716(12) 0.0386(4) Uani 1 1 d . . .
H92A H 0.5782 0.3299 0.7946 0.058 Uiso 1 1 calc R . .
H92B H 0.6251 0.2458 0.7231 0.058 Uiso 1 1 calc R . .
H92C H 0.4918 0.3006 0.7062 0.058 Uiso 1 1 calc R . .
C93 C 1.11307(16) 0.93887(16) 0.73986(12) 0.0377(4) Uani 1 1 d . . .
H93A H 1.1780 0.9097 0.7749 0.057 Uiso 1 1 calc R . .
H93B H 1.1488 1.0118 0.7350 0.057 Uiso 1 1 calc R . .
H93C H 1.0925 0.8876 0.6867 0.057 Uiso 1 1 calc R . .
C101 C 0.65594(16) 1.08798(12) 0.83296(9) 0.0233(3) Uani 1 1 d . . .
H10A H 0.6090 1.0763 0.7777 0.035 Uiso 1 1 calc R . .
H10B H 0.7506 1.0979 0.8339 0.035 Uiso 1 1 calc R . .
H10C H 0.6300 1.1545 0.8664 0.035 Uiso 1 1 calc R . .
C102 C 1.02787(14) 0.69246(12) 0.90139(8) 0.0208(3) Uani 1 1 d . . .
H10D H 0.9563 0.7418 0.8981 0.025 Uiso 1 1 calc R . .
C103 C 0.50398(14) 0.89504(12) 0.63767(8) 0.0212(3) Uani 1 1 d . . .
H10E H 0.4948 0.8553 0.6809 0.025 Uiso 1 1 calc R . .
C111 C 0.68253(17) 1.01967(13) 0.95595(9) 0.0282(3) Uani 1 1 d . . .
H11A H 0.6578 1.0926 0.9801 0.042 Uiso 1 1 calc R . .
H11B H 0.7783 1.0234 0.9625 0.042 Uiso 1 1 calc R . .
H11C H 0.6500 0.9642 0.9825 0.042 Uiso 1 1 calc R . .
C112 C 1.07724(17) 0.69756(14) 0.99013(9) 0.0299(3) Uani 1 1 d . . .
H11D H 1.1032 0.7752 1.0194 0.045 Uiso 1 1 calc R . .
H11E H 1.1530 0.6553 0.9952 0.045 Uiso 1 1 calc R . .
H11F H 1.0071 0.6654 1.0125 0.045 Uiso 1 1 calc R . .
C113 C 0.40311(16) 0.98015(14) 0.63887(10) 0.0298(3) Uani 1 1 d . . .
H11G H 0.4221 1.0350 0.6905 0.045 Uiso 1 1 calc R . .
H11H H 0.3147 0.9416 0.6314 0.045 Uiso 1 1 calc R . .
H11I H 0.4083 1.0179 0.5955 0.045 Uiso 1 1 calc R . .
C122 C 1.13814(15) 0.73694(14) 0.86452(9) 0.0280(3) Uani 1 1 d . . .
H12A H 1.1056 0.7333 0.8078 0.042 Uiso 1 1 calc R . .
H12B H 1.2113 0.6917 0.8691 0.042 Uiso 1 1 calc R . .
H12C H 1.1683 0.8143 0.8930 0.042 Uiso 1 1 calc R . .
C123 C 0.47146(16) 0.80925(13) 0.55641(9) 0.0280(3) Uani 1 1 d . . .
H12D H 0.5325 0.7525 0.5557 0.042 Uiso 1 1 calc R . .
H12E H 0.4798 0.8467 0.5132 0.042 Uiso 1 1 calc R . .
H12F H 0.3814 0.7739 0.5486 0.042 Uiso 1 1 calc R . .

loop_
_atom_site_aniso_label
_atom_site_aniso_U_11
_atom_site_aniso_U_22
_atom_site_aniso_U_33
_atom_site_aniso_U_23
_atom_site_aniso_U_13
_atom_site_aniso_U_12
Fe1 0.01611(9) 0.01468(9) 0.01327(9) 0.00378(7) 0.00199(7) 0.00252(7)
S1 0.02149(18) 0.02887(19) 0.02025(17) 0.00596(14) 0.00528(13) 0.00986(14)
O15 0.0194(5) 0.0203(5) 0.0196(5) 0.0062(4) 0.0000(4) 0.0017(4)
N11 0.0174(5) 0.0148(5) 0.0159(5) 0.0053(4) 0.0013(4) 0.0033(4)
N21 0.0147(5) 0.0151(5) 0.0137(5) 0.0049(4) 0.0018(4) 0.0016(4)
N15 0.0180(6) 0.0351(7) 0.0235(6) 0.0021(5) 0.0007(5) 0.0011(5)
C11 0.0269(8) 0.0279(8) 0.0239(7) 0.0159(6) 0.0094(6) 0.0072(6)
C12 0.0224(7) 0.0175(6) 0.0149(6) 0.0068(5) 0.0027(5) 0.0058(5)
C13 0.0218(7) 0.0125(6) 0.0153(6) 0.0035(5) 0.0055(5) 0.0029(5)
C14 0.0194(7) 0.0206(7) 0.0221(7) 0.0021(5) 0.0049(5) -0.0010(5)
C15 0.0207(7) 0.0226(7) 0.0199(6) 0.0034(5) -0.0017(5) 0.0053(5)
C21 0.0174(6) 0.0197(6) 0.0150(6) 0.0069(5) 0.0009(5) 0.0005(5)
C22 0.0293(8) 0.0171(6) 0.0170(6) 0.0067(5) 0.0017(5) 0.0042(5)
C23 0.0229(7) 0.0153(6) 0.0218(7) 0.0037(5) 0.0067(5) 0.0007(5)
C24 0.0465(10) 0.0248(8) 0.0223(7) 0.0061(6) 0.0130(7) 0.0118(7)
C25 0.0230(8) 0.0440(10) 0.0273(8) -0.0029(7) -0.0027(6) -0.0041(7)
C31 0.0177(6) 0.0202(6) 0.0159(6) 0.0060(5) 0.0044(5) 0.0032(5)
C32 0.0402(9) 0.0185(7) 0.0215(7) 0.0047(5) 0.0031(6) 0.0097(6)
C33 0.0302(8) 0.0207(7) 0.0320(8) 0.0090(6) 0.0115(6) -0.0008(6)
C34 0.0672(13) 0.0281(9) 0.0309(9) 0.0133(7) 0.0144(9) 0.0178(9)
C35 0.0225(9) 0.0979(18) 0.0374(11) -0.0021(11) 0.0087(8) 0.0002(10)
C41 0.0143(6) 0.0171(6) 0.0138(6) 0.0038(5) 0.0001(5) 0.0015(5)
C42 0.0402(9) 0.0260(8) 0.0243(7) 0.0069(6) 0.0036(7) 0.0189(7)
C43 0.0428(9) 0.0203(7) 0.0287(8) 0.0123(6) 0.0156(7) 0.0063(6)
C44 0.0597(12) 0.0288(9) 0.0274(8) 0.0099(7) 0.0171(8) -0.0025(8)
C51 0.0247(7) 0.0183(6) 0.0154(6) 0.0032(5) 0.0054(5) 0.0056(5)
C52 0.0270(8) 0.0294(8) 0.0212(7) 0.0063(6) 0.0012(6) 0.0121(6)
C53 0.0357(8) 0.0196(7) 0.0198(7) 0.0088(5) 0.0060(6) 0.0089(6)
C54 0.0354(9) 0.0409(10) 0.0272(8) 0.0036(7) 0.0155(7) -0.0036(7)
C61 0.0277(9) 0.0644(13) 0.0742(14) 0.0546(12) 0.0201(9) 0.0112(9)
C62 0.0219(7) 0.0213(7) 0.0154(6) 0.0045(5) 0.0027(5) 0.0063(5)
C63 0.0246(7) 0.0155(6) 0.0155(6) 0.0037(5) 0.0046(5) 0.0060(5)
C64 0.0226(8) 0.0378(9) 0.0268(8) 0.0038(7) 0.0082(6) 0.0051(6)
C71 0.0316(8) 0.0267(8) 0.0257(7) 0.0155(6) 0.0084(6) 0.0061(6)
C72 0.0306(8) 0.0151(6) 0.0265(7) 0.0061(5) -0.0024(6) -0.0001(6)
C73 0.0192(7) 0.0213(7) 0.0290(7) 0.0055(6) 0.0043(6) -0.0007(5)
C81 0.0814(15) 0.0384(10) 0.0208(8) 0.0148(7) 0.0181(9) 0.0239(10)
C82 0.0410(9) 0.0222(7) 0.0228(7) 0.0014(6) -0.0084(7) 0.0030(7)
C83 0.0416(11) 0.0447(11) 0.0361(10) -0.0032(8) -0.0104(8) 0.0094(9)
C91 0.0257(8) 0.0291(8) 0.0293(8) 0.0075(6) 0.0118(6) 0.0111(6)
C92 0.0455(11) 0.0238(8) 0.0429(10) 0.0118(7) -0.0027(8) -0.0086(7)
C93 0.0219(8) 0.0441(10) 0.0522(11) 0.0201(9) 0.0101(8) 0.0026(7)
C101 0.0345(8) 0.0165(6) 0.0192(6) 0.0031(5) 0.0058(6) 0.0069(6)
C102 0.0187(7) 0.0233(7) 0.0189(6) 0.0039(5) -0.0005(5) 0.0047(5)
C103 0.0227(7) 0.0226(7) 0.0185(6) 0.0064(5) 0.0006(5) 0.0063(5)
C111 0.0449(10) 0.0222(7) 0.0167(6) 0.0025(5) 0.0056(6) 0.0049(7)
C112 0.0350(9) 0.0324(8) 0.0186(7) 0.0023(6) 0.0014(6) -0.0002(7)
C113 0.0278(8) 0.0344(9) 0.0283(8) 0.0102(7) 0.0006(6) 0.0133(7)
C122 0.0244(8) 0.0338(8) 0.0250(7) 0.0076(6) 0.0019(6) 0.0014(6)
C123 0.0346(9) 0.0259(8) 0.0207(7) 0.0067(6) -0.0055(6) 0.0044(6)

loop_
_atom_type_symbol
_atom_type_description
_atom_type_scat_dispersion_real
_atom_type_scat_dispersion_imag
_atom_type_scat_source
C C 0.0033 0.0016 'International Tables Vol C Tables 4.2.6.8 and 6.1.1.4'
H H 0.0000 0.0000 'International Tables Vol C Tables 4.2.6.8 and 6.1.1.4'
N N 0.0061 0.0033 'International Tables Vol C Tables 4.2.6.8 and 6.1.1.4'
O O 0.0106 0.0060 'International Tables Vol C Tables 4.2.6.8 and 6.1.1.4'
S S 0.1246 0.1234 'International Tables Vol C Tables 4.2.6.8 and 6.1.1.4'
Fe Fe 0.3463 0.8444 'International Tables Vol C Tables 4.2.6.8 and 6.1.1.4'

loop_
_geom_angle_atom_site_label_1
_geom_angle_atom_site_label_2
_geom_angle_atom_site_label_3
_geom_angle
_geom_angle_site_symmetry_1
_geom_angle_site_symmetry_3
_geom_angle_publ_flag
N11 Fe1 N21 95.44(4) . . ?
N11 Fe1 O15 100.14(4) . . ?
N21 Fe1 O15 101.21(4) . . ?
N11 Fe1 S1 115.14(3) . . ?
N21 Fe1 S1 130.01(3) . . ?
O15 Fe1 S1 110.31(3) . . ?
C14 S1 Fe1 112.94(5) . . ?
C15 O15 Fe1 118.21(9) . . ?
C21 N11 C12 125.15(11) . . ?
C21 N11 Fe1 121.27(9) . . ?
C12 N11 Fe1 113.43(8) . . ?
C41 N21 C13 126.64(11) . . ?
C41 N21 Fe1 122.44(9) . . ?
C13 N21 Fe1 110.86(8) . . ?
C15 N15 C25 121.87(13) . . ?
C15 N15 C35 120.92(14) . . ?
C25 N15 C35 117.20(14) . . ?
C61 C11 C71 106.56(13) . . ?
C61 C11 C81 110.01(16) . . ?
C71 C11 C81 105.71(12) . . ?
C61 C11 C21 106.62(12) . . ?
C71 C11 C21 117.30(12) . . ?
C81 C11 C21 110.49(13) . . ?
C62 C12 C22 120.21(12) . . ?
C62 C12 N11 118.91(12) . . ?
C22 C12 N11 120.70(12) . . ?
C23 C13 C63 120.20(12) . . ?
C23 C13 N21 118.63(11) . . ?
C63 C13 N21 120.68(12) . . ?
C24 C14 C64 117.64(14) . . ?
C24 C14 S1 123.87(11) . . ?
C64 C14 S1 118.46(12) . . ?
O15 C15 N15 124.84(14) . . ?
O15 C15 H15A 117.6 . . ?
N15 C15 H15A 117.6 . . ?
N11 C21 C31 121.64(12) . . ?
N11 C21 C11 125.59(12) . . ?
C31 C21 C11 112.68(12) . . ?
C32 C22 C12 118.58(14) . . ?
C32 C22 C72 119.30(13) . . ?
C12 C22 C72 122.13(12) . . ?
C33 C23 C13 118.61(13) . . ?
C33 C23 C73 119.51(13) . . ?
C13 C23 C73 121.88(12) . . ?
C14 C24 C34 121.03(15) . . ?
C14 C24 H24A 119.5 . . ?
C34 C24 H24A 119.5 . . ?
N15 C25 H25A 109.5 . . ?
N15 C25 H25B 109.5 . . ?
H25A C25 H25B 109.5 . . ?
N15 C25 H25C 109.5 . . ?
H25A C25 H25C 109.5 . . ?
H25B C25 H25C 109.5 . . ?
C21 C31 C41 133.40(13) . . ?
C21 C31 H31A 113.3 . . ?
C41 C31 H31A 113.3 . . ?
C42 C32 C22 121.44(14) . . ?
C42 C32 H32A 119.3 . . ?
C22 C32 H32A 119.3 . . ?
C43 C33 C23 121.70(15) . . ?
C43 C33 H33A 119.2 . . ?
C23 C33 H33A 119.2 . . ?
C44 C34 C24 120.54(16) . . ?
C44 C34 H34A 119.7 . . ?
C24 C34 H34A 119.7 . . ?
N15 C35 H35A 109.5 . . ?
N15 C35 H35B 109.5 . . ?
H35A C35 H35B 109.5 . . ?
N15 C35 H35C 109.5 . . ?
H35A C35 H35C 109.5 . . ?
H35B C35 H35C 109.5 . . ?
N21 C41 C31 120.78(12) . . ?
N21 C41 C51 126.46(11) . . ?
C31 C41 C51 112.75(11) . . ?
C32 C42 C52 119.68(14) . . ?
C32 C42 H42A 120.2 . . ?
C52 C42 H42A 120.2 . . ?
C53 C43 C33 119.25(14) . . ?
C53 C43 H43A 120.4 . . ?
C33 C43 H43A 120.4 . . ?
C54 C44 C34 119.18(16) . . ?
C54 C44 H44A 120.4 . . ?
C34 C44 H44A 120.4 . . ?
C101 C51 C91 107.62(12) . . ?
C101 C51 C111 105.52(12) . . ?
C91 C51 C111 108.91(12) . . ?
C101 C51 C41 117.22(11) . . ?
C91 C51 C41 107.96(11) . . ?
C111 C51 C41 109.36(11) . . ?
C42 C52 C62 121.45(14) . . ?
C42 C52 H52A 119.3 . . ?
C62 C52 H52A 119.3 . . ?
C43 C53 C63 121.78(14) . . ?
C43 C53 H53A 119.1 . . ?
C63 C53 H53A 119.1 . . ?
C44 C54 C64 120.33(16) . . ?
C44 C54 H54A 119.8 . . ?
C64 C54 H54A 119.8 . . ?
C11 C61 H61A 109.5 . . ?
C11 C61 H61B 109.5 . . ?
H61A C61 H61B 109.5 . . ?
C11 C61 H61C 109.5 . . ?
H61A C61 H61C 109.5 . . ?
H61B C61 H61C 109.5 . . ?
C52 C62 C12 118.62(13) . . ?
C52 C62 C102 118.95(13) . . ?
C12 C62 C102 122.43(12) . . ?
C53 C63 C13 118.33(13) . . ?
C53 C63 C103 118.21(12) . . ?
C13 C63 C103 123.45(12) . . ?
C54 C64 C14 121.22(15) . . ?
C54 C64 H64A 119.4 . . ?
C14 C64 H64A 119.4 . . ?
C11 C71 H71A 109.5 . . ?
C11 C71 H71B 109.5 . . ?
H71A C71 H71B 109.5 . . ?
C11 C71 H71C 109.5 . . ?
H71A C71 H71C 109.5 . . ?
H71B C71 H71C 109.5 . . ?
C22 C72 C82 110.05(13) . . ?
C22 C72 C92 113.39(12) . . ?
C82 C72 C92 109.18(13) . . ?
C22 C72 H72A 108.0 . . ?
C82 C72 H72A 108.0 . . ?
C92 C72 H72A 108.0 . . ?
C23 C73 C83 111.97(13) . . ?
C23 C73 C93 111.89(13) . . ?
C83 C73 C93 110.80(14) . . ?
C23 C73 H73A 107.3 . . ?
C83 C73 H73A 107.3 . . ?
C93 C73 H73A 107.3 . . ?
C11 C81 H81A 109.5 . . ?
C11 C81 H81B 109.5 . . ?
H81A C81 H81B 109.5 . . ?
C11 C81 H81C 109.5 . . ?
H81A C81 H81C 109.5 . . ?
H81B C81 H81C 109.5 . . ?
C72 C82 H82A 109.5 . . ?
C72 C82 H82B 109.5 . . ?
H82A C82 H82B 109.5 . . ?
C72 C82 H82C 109.5 . . ?
H82A C82 H82C 109.5 . . ?
H82B C82 H82C 109.5 . . ?
C73 C83 H83A 109.5 . . ?
C73 C83 H83B 109.5 . . ?
H83A C83 H83B 109.5 . . ?
C73 C83 H83C 109.5 . . ?
H83A C83 H83C 109.5 . . ?
H83B C83 H83C 109.5 . . ?
C51 C91 H91A 109.5 . . ?
C51 C91 H91B 109.5 . . ?
H91A C91 H91B 109.5 . . ?
C51 C91 H91C 109.5 . . ?
H91A C91 H91C 109.5 . . ?
H91B C91 H91C 109.5 . . ?
C72 C92 H92A 109.5 . . ?
C72 C92 H92B 109.5 . . ?
H92A C92 H92B 109.5 . . ?
C72 C92 H92C 109.5 . . ?
H92A C92 H92C 109.5 . . ?
H92B C92 H92C 109.5 . . ?
C73 C93 H93A 109.5 . . ?
C73 C93 H93B 109.5 . . ?
H93A C93 H93B 109.5 . . ?
C73 C93 H93C 109.5 . . ?
H93A C93 H93C 109.5 . . ?
H93B C93 H93C 109.5 . . ?
C51 C101 H10A 109.5 . . ?
C51 C101 H10B 109.5 . . ?
H10A C101 H10B 109.5 . . ?
C51 C101 H10C 109.5 . . ?
H10A C101 H10C 109.5 . . ?
H10B C101 H10C 109.5 . . ?
C62 C102 C122 110.57(12) . . ?
C62 C102 C112 112.19(12) . . ?
C122 C102 C112 110.11(12) . . ?
C62 C102 H10D 107.9 . . ?
C122 C102 H10D 107.9 . . ?
C112 C102 H10D 107.9 . . ?
C63 C103 C123 110.47(12) . . ?
C63 C103 C113 112.84(12) . . ?
C123 C103 C113 108.52(12) . . ?
C63 C103 H10E 108.3 . . ?
C123 C103 H10E 108.3 . . ?
C113 C103 H10E 108.3 . . ?
C51 C111 H11A 109.5 . . ?
C51 C111 H11B 109.5 . . ?
H11A C111 H11B 109.5 . . ?
C51 C111 H11C 109.5 . . ?
H11A C111 H11C 109.5 . . ?
H11B C111 H11C 109.5 . . ?
C102 C112 H11D 109.5 . . ?
C102 C112 H11E 109.5 . . ?
H11D C112 H11E 109.5 . . ?
C102 C112 H11F 109.5 . . ?
H11D C112 H11F 109.5 . . ?
H11E C112 H11F 109.5 . . ?
C103 C113 H11G 109.5 . . ?
C103 C113 H11H 109.5 . . ?
H11G C113 H11H 109.5 . . ?
C103 C113 H11I 109.5 . . ?
H11G C113 H11I 109.5 . . ?
H11H C113 H11I 109.5 . . ?
C102 C122 H12A 109.5 . . ?
C102 C122 H12B 109.5 . . ?
H12A C122 H12B 109.5 . . ?
C102 C122 H12C 109.5 . . ?
H12A C122 H12C 109.5 . . ?
H12B C122 H12C 109.5 . . ?
C103 C123 H12D 109.5 . . ?
C103 C123 H12E 109.5 . . ?
H12D C123 H12E 109.5 . . ?
C103 C123 H12F 109.5 . . ?
H12D C123 H12F 109.5 . . ?
H12E C123 H12F 109.5 . . ?

loop_
_geom_bond_atom_site_label_1
_geom_bond_atom_site_label_2
_geom_bond_distance
_geom_bond_site_symmetry_2
_geom_bond_publ_flag
Fe1 N11 2.0181(11) . ?
Fe1 N21 2.0212(11) . ?
Fe1 O15 2.0732(10) . ?
Fe1 S1 2.2877(4) . ?
S1 C14 1.7696(15) . ?
O15 C15 1.2448(18) . ?
N11 C21 1.3365(17) . ?
N11 C12 1.4392(16) . ?
N21 C41 1.3313(16) . ?
N21 C13 1.4373(16) . ?
N15 C15 1.3177(19) . ?
N15 C25 1.452(2) . ?
N15 C35 1.458(2) . ?
C11 C61 1.534(2) . ?
C11 C71 1.536(2) . ?
C11 C81 1.546(2) . ?
C11 C21 1.5661(19) . ?
C12 C62 1.4063(19) . ?
C12 C22 1.4135(19) . ?
C13 C23 1.4117(19) . ?
C13 C63 1.4166(18) . ?
C14 C24 1.385(2) . ?
C14 C64 1.402(2) . ?
C15 H15A 0.9500 . ?
C21 C31 1.4067(19) . ?
C22 C32 1.399(2) . ?
C22 C72 1.517(2) . ?
C23 C33 1.391(2) . ?
C23 C73 1.521(2) . ?
C24 C34 1.391(2) . ?
C24 H24A 0.9500 . ?
C25 H25A 0.9800 . ?
C25 H25B 0.9800 . ?
C25 H25C 0.9800 . ?
C31 C41 1.4183(18) . ?
C31 H31A 0.9500 . ?
C32 C42 1.374(2) . ?
C32 H32A 0.9500 . ?
C33 C43 1.385(2) . ?
C33 H33A 0.9500 . ?
C34 C44 1.383(3) . ?
C34 H34A 0.9500 . ?
C35 H35A 0.9800 . ?
C35 H35B 0.9800 . ?
C35 H35C 0.9800 . ?
C41 C51 1.5620(19) . ?
C42 C52 1.380(2) . ?
C42 H42A 0.9500 . ?
C43 C53 1.380(2) . ?
C43 H43A 0.9500 . ?
C44 C54 1.380(3) . ?
C44 H44A 0.9500 . ?
C51 C101 1.538(2) . ?
C51 C91 1.540(2) . ?
C51 C111 1.546(2) . ?
C52 C62 1.3983(19) . ?
C52 H52A 0.9500 . ?
C53 C63 1.3958(19) . ?
C53 H53A 0.9500 . ?
C54 C64 1.384(2) . ?
C54 H54A 0.9500 . ?
C61 H61A 0.9800 . ?
C61 H61B 0.9800 . ?
C61 H61C 0.9800 . ?
C62 C102 1.521(2) . ?
C63 C103 1.517(2) . ?
C64 H64A 0.9500 . ?
C71 H71A 0.9800 . ?
C71 H71B 0.9800 . ?
C71 H71C 0.9800 . ?
C72 C82 1.534(2) . ?
C72 C92 1.539(2) . ?
C72 H72A 1.0000 . ?
C73 C83 1.524(2) . ?
C73 C93 1.527(2) . ?
C73 H73A 1.0000 . ?
C81 H81A 0.9800 . ?
C81 H81B 0.9800 . ?
C81 H81C 0.9800 . ?
C82 H82A 0.9800 . ?
C82 H82B 0.9800 . ?
C82 H82C 0.9800 . ?
C83 H83A 0.9800 . ?
C83 H83B 0.9800 . ?
C83 H83C 0.9800 . ?
C91 H91A 0.9800 . ?
C91 H91B 0.9800 . ?
C91 H91C 0.9800 . ?
C92 H92A 0.9800 . ?
C92 H92B 0.9800 . ?
C92 H92C 0.9800 . ?
C93 H93A 0.9800 . ?
C93 H93B 0.9800 . ?
C93 H93C 0.9800 . ?
C101 H10A 0.9800 . ?
C101 H10B 0.9800 . ?
C101 H10C 0.9800 . ?
C102 C122 1.527(2) . ?
C102 C112 1.532(2) . ?
C102 H10D 1.0000 . ?
C103 C123 1.539(2) . ?
C103 C113 1.540(2) . ?
C103 H10E 1.0000 . ?
C111 H11A 0.9800 . ?
C111 H11B 0.9800 . ?
C111 H11C 0.9800 . ?
C112 H11D 0.9800 . ?
C112 H11E 0.9800 . ?
C112 H11F 0.9800 . ?
C113 H11G 0.9800 . ?
C113 H11H 0.9800 . ?
C113 H11I 0.9800 . ?
C122 H12A 0.9800 . ?
C122 H12B 0.9800 . ?
C122 H12C 0.9800 . ?
C123 H12D 0.9800 . ?
C123 H12E 0.9800 . ?
C123 H12F 0.9800 . ?

loop_
_geom_torsion_atom_site_label_1
_geom_torsion_atom_site_label_2
_geom_torsion_atom_site_label_3
_geom_torsion_atom_site_label_4
_geom_torsion
_geom_torsion_site_symmetry_1
_geom_torsion_site_symmetry_2
_geom_torsion_site_symmetry_3
_geom_torsion_site_symmetry_4
_geom_torsion_publ_flag
N11 Fe1 S1 C14 174.04(6) . . . . ?
N21 Fe1 S1 C14 -63.91(7) . . . . ?
O15 Fe1 S1 C14 61.63(6) . . . . ?
N11 Fe1 O15 C15 43.20(11) . . . . ?
N21 Fe1 O15 C15 -54.48(11) . . . . ?
S1 Fe1 O15 C15 164.96(9) . . . . ?
N21 Fe1 N11 C21 21.40(11) . . . . ?
O15 Fe1 N11 C21 -81.04(11) . . . . ?
S1 Fe1 N11 C21 160.70(9) . . . . ?
N21 Fe1 N11 C12 -154.41(9) . . . . ?
O15 Fe1 N11 C12 103.15(9) . . . . ?
S1 Fe1 N11 C12 -15.11(10) . . . . ?
N11 Fe1 N21 C41 -17.39(11) . . . . ?
O15 Fe1 N21 C41 84.10(10) . . . . ?
S1 Fe1 N21 C41 -146.97(9) . . . . ?
N11 Fe1 N21 C13 165.22(9) . . . . ?
O15 Fe1 N21 C13 -93.29(9) . . . . ?
S1 Fe1 N21 C13 35.64(10) . . . . ?
C21 N11 C12 C62 -80.51(17) . . . . ?
Fe1 N11 C12 C62 95.12(12) . . . . ?
C21 N11 C12 C22 104.38(16) . . . . ?
Fe1 N11 C12 C22 -80.00(14) . . . . ?
C41 N21 C13 C23 103.59(15) . . . . ?
Fe1 N21 C13 C23 -79.16(13) . . . . ?
C41 N21 C13 C63 -84.41(17) . . . . ?
Fe1 N21 C13 C63 92.85(12) . . . . ?
Fe1 S1 C14 C24 12.89(15) . . . . ?
Fe1 S1 C14 C64 -165.00(11) . . . . ?
Fe1 O15 C15 N15 -173.12(11) . . . . ?
C25 N15 C15 O15 -0.5(2) . . . . ?
C35 N15 C15 O15 178.06(17) . . . . ?
C12 N11 C21 C31 163.43(13) . . . . ?
Fe1 N11 C21 C31 -11.87(18) . . . . ?
C12 N11 C21 C11 -20.3(2) . . . . ?
Fe1 N11 C21 C11 164.43(10) . . . . ?
C61 C11 C21 N11 -109.00(17) . . . . ?
C71 C11 C21 N11 10.3(2) . . . . ?
C81 C11 C21 N11 131.48(15) . . . . ?
C61 C11 C21 C31 67.59(17) . . . . ?
C71 C11 C21 C31 -173.14(13) . . . . ?
C81 C11 C21 C31 -51.93(17) . . . . ?
C62 C12 C22 C32 1.7(2) . . . . ?
N11 C12 C22 C32 176.71(13) . . . . ?
C62 C12 C22 C72 -178.51(13) . . . . ?
N11 C12 C22 C72 -3.5(2) . . . . ?
C63 C13 C23 C33 4.2(2) . . . . ?
N21 C13 C23 C33 176.22(12) . . . . ?
C63 C13 C23 C73 -175.41(13) . . . . ?
N21 C13 C23 C73 -3.36(19) . . . . ?
C64 C14 C24 C34 2.1(2) . . . . ?
S1 C14 C24 C34 -175.83(14) . . . . ?
N11 C21 C31 C41 -11.0(2) . . . . ?
C11 C21 C31 C41 172.29(14) . . . . ?
C12 C22 C32 C42 -1.0(2) . . . . ?
C72 C22 C32 C42 179.19(14) . . . . ?
C13 C23 C33 C43 -1.7(2) . . . . ?
C73 C23 C33 C43 177.92(14) . . . . ?
C14 C24 C34 C44 -0.2(3) . . . . ?
C13 N21 C41 C31 -179.38(12) . . . . ?
Fe1 N21 C41 C31 3.66(17) . . . . ?
C13 N21 C41 C51 2.3(2) . . . . ?
Fe1 N21 C41 C51 -174.70(10) . . . . ?
C21 C31 C41 N21 15.7(2) . . . . ?
C21 C31 C41 C51 -165.71(14) . . . . ?
C22 C32 C42 C52 -0.4(2) . . . . ?
C23 C33 C43 C53 -1.1(2) . . . . ?
C24 C34 C44 C54 -1.5(3) . . . . ?
N21 C41 C51 C101 -10.5(2) . . . . ?
C31 C41 C51 C101 171.01(12) . . . . ?
N21 C41 C51 C91 111.13(15) . . . . ?
C31 C41 C51 C91 -67.34(14) . . . . ?
N21 C41 C51 C111 -130.50(14) . . . . ?
C31 C41 C51 C111 51.02(16) . . . . ?
C32 C42 C52 C62 1.0(2) . . . . ?
C33 C43 C53 C63 1.5(2) . . . . ?
C34 C44 C54 C64 1.3(3) . . . . ?
C42 C52 C62 C12 -0.3(2) . . . . ?
C42 C52 C62 C102 -179.97(14) . . . . ?
C22 C12 C62 C52 -1.0(2) . . . . ?
N11 C12 C62 C52 -176.15(12) . . . . ?
C22 C12 C62 C102 178.59(13) . . . . ?
N11 C12 C62 C102 3.46(19) . . . . ?
C43 C53 C63 C13 1.0(2) . . . . ?
C43 C53 C63 C103 -177.82(13) . . . . ?
C23 C13 C63 C53 -3.84(19) . . . . ?
N21 C13 C63 C53 -175.72(12) . . . . ?
C23 C13 C63 C103 174.90(12) . . . . ?
N21 C13 C63 C103 3.02(19) . . . . ?
C44 C54 C64 C14 0.7(3) . . . . ?
C24 C14 C64 C54 -2.4(2) . . . . ?
S1 C14 C64 C54 175.67(13) . . . . ?
C32 C22 C72 C82 -69.98(17) . . . . ?
C12 C22 C72 C82 110.19(15) . . . . ?
C32 C22 C72 C92 52.63(19) . . . . ?
C12 C22 C72 C92 -127.20(15) . . . . ?
C33 C23 C73 C83 88.00(18) . . . . ?
C13 C23 C73 C83 -92.43(17) . . . . ?
C33 C23 C73 C93 -37.09(19) . . . . ?
C13 C23 C73 C93 142.48(14) . . . . ?
C52 C62 C102 C122 65.30(17) . . . . ?
C12 C62 C102 C122 -114.31(15) . . . . ?
C52 C62 C102 C112 -58.05(18) . . . . ?
C12 C62 C102 C112 122.34(14) . . . . ?
C53 C63 C103 C123 68.08(16) . . . . ?
C13 C63 C103 C123 -110.66(14) . . . . ?
C53 C63 C103 C113 -53.60(17) . . . . ?
C13 C63 C103 C113 127.66(14) . . . . ?
